data_1566993
loop_
_publ_author_name
'Kochetygov, Ilia'
'Justin, Anita'
'Asgari, Mehrdad'
'Yang, Shuliang'
'Karve, Vikram'
'Schertenleib, Till'
'Stoian, Dragos'
'Oveisi, Emad'
'Mensi, Mounir'
'Queen, Wendy L.'

_publ_section_title
;
 3D vs. turbostratic: controlling metal--organic framework dimensionality
 via N-heterocyclic carbene chemistry
;
_journal_name_full 'Chemical Science'
_journal_paper_doi 10.1039/D2SC01041K
_journal_year 2022
_chemical_formula_moiety 'C19 H19 Cu N2 O5, B F4'
_chemical_formula_sum 'C19 H14 B Cu F4 N2 O5'
_chemical_formula_weight 500.67
_space_group_crystal_system monoclinic
_space_group_IT_number 14
_space_group_name_Hall '-P 2yn'
_space_group_name_H-M_alt 'P 1 21/n 1'
_atom_sites_solution_hydrogens mixed
_audit_creation_date 2020-01-15
_audit_creation_method
;
Olex2 1.2
(compiled 2018.05.29 svn.r3508 for OlexSys, GUI svn.r5506)
;
_audit_update_record
;
2021-12-14 deposited with the CCDC.	2022-05-10 downloaded from the CCDC.
;
_cell_angle_alpha 90
_cell_angle_beta 106.155(8)
_cell_angle_gamma 90
_cell_formula_units_Z 4
_cell_length_a 6.6391(5)
_cell_length_b 33.5424(9)
_cell_length_c 11.4021(9)
_cell_measurement_reflns_used 5858
_cell_measurement_temperature 100(2)
_cell_measurement_theta_max 32.550
_cell_measurement_theta_min 0.01
_cell_volume 2438.9(3)
_computing_molecular_graphics 'Olex2 (Dolomanov et al., 2009)'
_computing_publication_material 'Olex2 (Dolomanov et al., 2009)'
_computing_structure_refinement 'ShelXL (Sheldrick, 2015)'
_diffrn_ambient_temperature 100(2)
_diffrn_measured_fraction_theta_full 0.905
_diffrn_measured_fraction_theta_max 0.665
_diffrn_measurement_device_type synchrotron
_diffrn_radiation_type synchrotron
_diffrn_radiation_wavelength 0.6866
_diffrn_reflns_av_R_equivalents 0.2689
_diffrn_reflns_av_unetI/netI 0.1810
_diffrn_reflns_Laue_measured_fraction_full 0.905
_diffrn_reflns_Laue_measured_fraction_max 0.665
_diffrn_reflns_limit_h_max 6
_diffrn_reflns_limit_h_min -6
_diffrn_reflns_limit_k_max 51
_diffrn_reflns_limit_k_min -51
_diffrn_reflns_limit_l_max 17
_diffrn_reflns_limit_l_min -17
_diffrn_reflns_number 22331
_diffrn_reflns_point_group_measured_fraction_full 0.905
_diffrn_reflns_point_group_measured_fraction_max 0.665
_diffrn_reflns_theta_full 24.328
_diffrn_reflns_theta_max 32.550
_diffrn_reflns_theta_min 1.890
_exptl_absorpt_coefficient_mu 0.873
_exptl_crystal_colour 'pale blue'
_exptl_crystal_density_diffrn 1.364
_exptl_crystal_description needle
_exptl_crystal_F_000 1008
_refine_diff_density_max 1.650
_refine_diff_density_min -1.543
_refine_diff_density_rms 0.112
_refine_ls_extinction_method none
_refine_ls_goodness_of_fit_ref 1.047
_refine_ls_hydrogen_treatment mixed
_refine_ls_matrix_type full
_refine_ls_number_parameters 345
_refine_ls_number_reflns 5858
_refine_ls_number_restraints 3
_refine_ls_restrained_S_all 1.047
_refine_ls_R_factor_all 0.0882
_refine_ls_R_factor_gt 0.0779
_refine_ls_shift/su_max 0.001
_refine_ls_shift/su_mean 0.000
_refine_ls_structure_factor_coef Fsqd
_refine_ls_weighting_details 'w=1/[\s^2^(Fo^2^)+1.6029P] where P=(Fo^2^+2Fc^2^)/3'
_refine_ls_weighting_scheme calc
_refine_ls_wR_factor_gt 0.2260
_refine_ls_wR_factor_ref 0.2403
_reflns_Friedel_coverage 0.000
_reflns_number_gt 4510
_reflns_number_total 5858
_reflns_threshold_expression 'I > 2\s(I)'
_cod_data_source_file d2sc01041k2.cif
_cod_data_source_block dc_100k_sq_sqd
_cod_database_code 1566993
_shelx_shelxl_version_number 2016/6
_shelx_space_group_comment
;
The symmetry employed for this shelxl refinement is uniquely defined
by the following loop, which should always be used as a source of
symmetry information in preference to the above space-group names.
They are only intended as comments.
;
_olex2_refinement_description
;
1. Twinned data refinement
 Scales: 0.9893(6)
 0.0107(6)
2. Fixed Uiso
 At 1.2 times of:
  All C(H) groups, All C(H,H) groups, All C(H,H,H,H) groups
 At 1.5 times of:
  All C(H,H,H) groups, All O(H) groups
3. Restrained distances
 O004-H004
 0.85 with sigma of 0.01
 Cu01-H004
 2.507657 with sigma of 0.02
 C00Z-H004
 1.868184 with sigma of 0.02
4. Others
 Sof(B1)=Sof(F1)=Sof(F2)=Sof(F7)=Sof(F8)=1-FVAR(1)
 Sof(F3)=Sof(F4)=Sof(F5)=Sof(F6)=Sof(B3)=FVAR(1)
 Sof(H00L)=Sof(H00R)=Sof(C4)=Sof(H4A)=Sof(H4B)=Sof(H4C)=1-FVAR(2)
 Sof(C00X)=Sof(H00F)=Sof(H00G)=Sof(H00H)=Sof(H00I)=Sof(H00J)=FVAR(2)
5.a Free rotating group:
 B1(F1,F2,F7,F8)
5.b Secondary CH2 refined with riding coordinates:
 C00E(H00A,H00C), C00H(H00D,H00E), C00Z(H00I,H00J), C00Z(H00L,H00R)
5.c Aromatic/amide H refined with riding coordinates:
 C00B(H00B), C00K(H00K), C00M(H00M), C00N(H00N), C00O(H00O), C00P(H00P),
 C00Q(H00Q), C00S(H00S), C00T(H00T)
5.d Idealised Me refined as rotating group:
 C00X(H00F,H00G,H00H), C4(H4A,H4B,H4C)
;
_olex2_submission_special_instructions 'No special instructions were received'
_publcif_funding_html
;
;

loop_
_space_group_symop_operation_xyz
'x, y, z'
'-x+1/2, y+1/2, -z+1/2'
'-x, -y, -z'
'x-1/2, -y-1/2, z-1/2'

loop_
_atom_site_label
_atom_site_type_symbol
_atom_site_fract_x
_atom_site_fract_y
_atom_site_fract_z
_atom_site_U_iso_or_equiv
_atom_site_adp_type
_atom_site_occupancy
_atom_site_site_symmetry_order
_atom_site_calc_flag
_atom_site_refinement_flags_posn
_atom_site_refinement_flags_adp
_atom_site_refinement_flags_occupancy
_atom_site_disorder_assembly
_atom_site_disorder_group
Cu01 Cu 0.500000 0.500000 0.500000 0.0312(2) Uani 1 2 d DS T P . .
Cu02 Cu 1.000000 0.500000 0.500000 0.0307(2) Uani 1 2 d S T P . .
O003 O 0.6134(4) 0.55017(5) 0.5720(2) 0.0346(5) Uani 1 1 d . . . . .
O004 O 0.6296(4) 0.50706(6) 0.3695(2) 0.0361(5) Uani 1 1 d D . . . .
H004 H 0.698(6) 0.5280(7) 0.361(2) 0.054 Uiso 1 1 d DR . . . .
O005 O 0.9626(4) 0.54279(5) 0.6051(2) 0.0376(5) Uani 1 1 d . . . . .
O007 O 0.6080(4) 0.96024(5) 0.9055(2) 0.0400(5) Uani 1 1 d . . . . .
N008 N 0.9612(4) 0.72252(6) 0.7711(2) 0.0311(5) Uani 1 1 d . . . . .
N009 N 0.9125(4) 0.78558(6) 0.8085(2) 0.0308(5) Uani 1 1 d . . . . .
O00A O 0.3012(4) 0.92894(7) 0.8314(3) 0.0494(7) Uani 1 1 d . . . . .
C00B C 0.8306(5) 0.75264(6) 0.7538(3) 0.0295(6) Uani 1 1 d . . . . .
H00B H 0.691817 0.750797 0.706787 0.035 Uiso 1 1 calc R . . . .
C00D C 0.9140(5) 0.68299(7) 0.7278(3) 0.0313(6) Uani 1 1 d . . . . .
C00E C 1.1328(5) 0.77846(7) 0.8774(3) 0.0339(6) Uani 1 1 d . . . . .
H00A H 1.153475 0.782207 0.964329 0.041 Uiso 1 1 calc R . . . .
H00C H 1.226692 0.796063 0.850200 0.041 Uiso 1 1 calc R . . . .
C00F C 0.8001(5) 0.56249(6) 0.6059(3) 0.0308(6) Uani 1 1 d . . . . .
C00G C 0.6091(6) 0.89353(7) 0.8344(3) 0.0361(7) Uani 1 1 d . . . . .
C00H C 1.1676(5) 0.73477(7) 0.8478(3) 0.0369(7) Uani 1 1 d . . . . .
H00D H 1.273111 0.732559 0.803959 0.044 Uiso 1 1 calc R . . . .
H00E H 1.210077 0.718827 0.921554 0.044 Uiso 1 1 calc R . . . .
C00I C 0.8379(5) 0.60467(7) 0.6506(3) 0.0319(6) Uani 1 1 d . . . . .
C00J C 0.8071(5) 0.82212(7) 0.8116(3) 0.0311(6) Uani 1 1 d . . . . .
C00K C 0.6781(6) 0.62779(8) 0.6700(3) 0.0397(7) Uani 1 1 d . . . . .
H00K H 0.543998 0.617199 0.655971 0.048 Uiso 1 1 calc R . . . .
C00L C 0.4974(5) 0.93018(7) 0.8573(3) 0.0337(7) Uani 1 1 d . . . . .
C00M C 0.8215(6) 0.89097(8) 0.8702(4) 0.0448(9) Uani 1 1 d . . . . .
H00M H 0.900368 0.913435 0.901350 0.054 Uiso 1 1 calc R . . . .
C00N C 0.9237(6) 0.85525(8) 0.8610(4) 0.0454(8) Uani 1 1 d . . . . .
H00N H 1.069211 0.853742 0.887997 0.054 Uiso 1 1 calc R . . . .
C00O C 0.7173(6) 0.66688(8) 0.7104(3) 0.0391(7) Uani 1 1 d . . . . .
H00O H 0.610481 0.682162 0.725638 0.047 Uiso 1 1 calc R . . . .
C00P C 0.5921(6) 0.82498(9) 0.7696(4) 0.0464(9) Uani 1 1 d . . . . .
H00P H 0.513472 0.803018 0.733495 0.056 Uiso 1 1 calc R . . . .
C00Q C 0.4925(6) 0.86045(8) 0.7811(4) 0.0490(9) Uani 1 1 d . . . . .
H00Q H 0.347164 0.862180 0.753019 0.059 Uiso 1 1 calc R . . . .
C00S C 1.0342(6) 0.62068(9) 0.6682(4) 0.0537(10) Uani 1 1 d . . . . .
H00S H 1.141883 0.605186 0.654930 0.064 Uiso 1 1 calc R . . . .
C00T C 1.0725(6) 0.66019(9) 0.7061(5) 0.0569(11) Uani 1 1 d . . . . .
H00T H 1.205045 0.671142 0.716800 0.068 Uiso 1 1 calc R . . . .
C00X C 0.5033(19) 0.4607(4) 0.1738(9) 0.103(5) Uani 0.602(14) 1 d . . . A 3
H00F H 0.496363 0.435823 0.214409 0.155 Uiso 0.602(14) 1 calc GR . . A 3
H00G H 0.596928 0.458003 0.123543 0.155 Uiso 0.602(14) 1 calc GR . . A 3
H00H H 0.365996 0.467637 0.123803 0.155 Uiso 0.602(14) 1 calc GR . . A 3
C00Z C 0.5708(16) 0.4880(2) 0.2536(9) 0.120(3) Uani 1 1 d D . . . .
H00I H 0.477963 0.508932 0.210986 0.143 Uiso 0.602(14) 1 calc R . . A 3
H00J H 0.700548 0.493196 0.232930 0.143 Uiso 0.602(14) 1 calc R . . A 3
H00L H 0.563949 0.459466 0.265103 0.143 Uiso 0.398(14) 1 calc R . . A 4
H00R H 0.676967 0.493122 0.211784 0.143 Uiso 0.398(14) 1 calc R . . A 4
F3 F 0.8908(9) 0.7512(2) 1.0751(6) 0.0542(16) Uani 0.553(7) 1 d . . . B 1
F4 F 0.5477(8) 0.76975(14) 1.0240(5) 0.0578(14) Uani 0.553(7) 1 d . . . B 1
F5 F 0.6470(8) 0.72048(15) 0.9180(4) 0.0564(14) Uani 0.553(7) 1 d . . . B 1
F6 F 0.6476(17) 0.7110(3) 1.1172(10) 0.066(2) Uani 0.553(7) 1 d . . . B 1
B1 B 0.7336(8) 0.73562(13) 1.0385(4) 0.071(11) Uani 0.447(7) 1 d . . . B 2
F1 F 0.6137(12) 0.7150(2) 1.1026(6) 0.047(3) Uani 0.447(7) 1 d G . . B 2
F2 F 0.8588(11) 0.76411(18) 1.1153(6) 0.068(2) Uani 0.447(7) 1 d G . . B 2
F7 F 0.8620(11) 0.70857(18) 0.9991(6) 0.088(3) Uani 0.447(7) 1 d G . . B 2
F8 F 0.5997(8) 0.7547(2) 0.9371(6) 0.079(3) Uani 0.447(7) 1 d G . . B 2
B3 B 0.684(3) 0.7382(3) 1.0332(8) 0.036(2) Uani 0.553(7) 1 d . . . B 1
C4 C 0.361(3) 0.5026(4) 0.1755(11) 0.069(4) Uani 0.398(14) 1 d . . . A 4
H4A H 0.256458 0.498410 0.217809 0.103 Uiso 0.398(14) 1 calc GR . . A 4
H4B H 0.323500 0.488204 0.099844 0.103 Uiso 0.398(14) 1 calc GR . . A 4
H4C H 0.370134 0.530563 0.159317 0.103 Uiso 0.398(14) 1 calc GR . . A 4

loop_
_atom_site_aniso_label
_atom_site_aniso_U_11
_atom_site_aniso_U_22
_atom_site_aniso_U_33
_atom_site_aniso_U_23
_atom_site_aniso_U_13
_atom_site_aniso_U_12
Cu01 0.0339(5) 0.0061(2) 0.0585(3) -0.00281(13) 0.0212(3) -0.00420(14)
Cu02 0.0326(5) 0.0034(2) 0.0614(3) -0.00056(13) 0.0221(3) -0.00008(13)
O003 0.0334(13) 0.0077(6) 0.0675(12) -0.0050(7) 0.0221(9) -0.0047(7)
O004 0.0365(16) 0.0149(7) 0.0629(12) -0.0021(7) 0.0236(10) -0.0060(8)
O005 0.0369(15) 0.0094(7) 0.0694(13) -0.0070(7) 0.0198(10) 0.0033(7)
O007 0.0397(15) 0.0084(7) 0.0776(14) -0.0072(7) 0.0257(11) -0.0015(7)
N008 0.0275(14) 0.0095(7) 0.0592(13) -0.0059(7) 0.0170(10) -0.0013(8)
N009 0.0312(15) 0.0092(7) 0.0550(12) -0.0065(7) 0.0170(10) -0.0005(8)
O00A 0.0372(18) 0.0200(9) 0.0925(18) -0.0172(10) 0.0203(12) 0.0034(9)
C00B 0.0243(17) 0.0109(8) 0.0560(15) -0.0051(8) 0.0155(11) -0.0008(9)
C00D 0.0311(18) 0.0092(8) 0.0554(14) -0.0059(8) 0.0151(11) -0.0018(9)
C00E 0.0258(18) 0.0120(9) 0.0628(16) -0.0073(9) 0.0104(12) -0.0007(9)
C00F 0.0342(19) 0.0072(8) 0.0567(14) -0.0027(8) 0.0221(12) -0.0022(9)
C00G 0.040(2) 0.0085(8) 0.0637(17) -0.0047(9) 0.0203(13) -0.0011(10)
C00H 0.0306(18) 0.0110(9) 0.0672(18) -0.0055(9) 0.0104(13) 0.0022(9)
C00I 0.0326(19) 0.0082(8) 0.0579(15) -0.0038(8) 0.0176(12) -0.0016(9)
C00J 0.032(2) 0.0096(8) 0.0560(15) -0.0049(8) 0.0192(12) -0.0008(9)
C00K 0.030(2) 0.0139(9) 0.081(2) -0.0133(11) 0.0243(15) -0.0051(10)
C00L 0.029(2) 0.0109(8) 0.0645(17) -0.0046(9) 0.0186(13) 0.0005(9)
C00M 0.030(2) 0.0114(9) 0.092(2) -0.0142(11) 0.0164(16) -0.0028(10)
C00N 0.028(2) 0.0119(9) 0.093(2) -0.0122(11) 0.0118(15) -0.0002(10)
C00O 0.029(2) 0.0141(9) 0.080(2) -0.0129(11) 0.0250(15) -0.0019(10)
C00P 0.030(2) 0.0164(11) 0.094(2) -0.0186(13) 0.0198(16) -0.0008(11)
C00Q 0.034(2) 0.0143(10) 0.098(3) -0.0163(13) 0.0176(17) 0.0024(11)
C00S 0.030(2) 0.0152(10) 0.121(3) -0.0241(15) 0.0304(19) -0.0040(12)
C00T 0.032(2) 0.0168(11) 0.130(3) -0.0274(16) 0.036(2) -0.0099(12)
C00X 0.109(9) 0.129(10) 0.084(6) -0.067(6) 0.048(6) -0.063(8)
C00Z 0.133(8) 0.059(4) 0.186(8) -0.003(5) 0.076(6) -0.009(4)
F3 0.023(3) 0.048(3) 0.084(3) 0.021(2) 0.002(2) -0.015(2)
F4 0.042(3) 0.043(2) 0.086(3) -0.0051(19) 0.012(2) 0.0085(19)
F5 0.049(3) 0.056(3) 0.073(3) -0.008(2) 0.031(2) -0.010(2)
F6 0.042(4) 0.054(4) 0.106(5) 0.021(3) 0.025(3) -0.008(3)
B1 0.11(3) 0.040(8) 0.077(10) 0.030(7) 0.054(13) 0.034(11)
F1 0.054(6) 0.042(4) 0.053(3) -0.007(3) 0.027(3) -0.010(3)
F2 0.054(5) 0.041(4) 0.103(6) -0.004(3) 0.012(4) -0.002(3)
F7 0.126(8) 0.064(4) 0.100(5) 0.004(3) 0.073(5) 0.021(4)
F8 0.029(4) 0.092(6) 0.106(5) 0.046(5) 0.004(3) -0.016(3)
B3 0.027(4) 0.024(3) 0.054(5) -0.002(3) 0.008(3) -0.009(3)
C4 0.067(10) 0.061(7) 0.062(6) -0.002(5) -0.010(5) -0.016(6)

loop_
_atom_type_symbol
_atom_type_description
_atom_type_scat_dispersion_real
_atom_type_scat_dispersion_imag
_atom_type_scat_source
C C 0.0030 0.0010 'International Tables Vol C Tables 4.2.6.8 and 6.1.1.4'
H H 0.0000 0.0000 'International Tables Vol C Tables 4.2.6.8 and 6.1.1.4'
B B 0.0013 0.0006 'International Tables Vol C Tables 4.2.6.8 and 6.1.1.4'
Cu Cu 0.3490 1.2120 'International Tables Vol C Tables 4.2.6.8 and 6.1.1.4'
F F 0.0166 0.0096 'International Tables Vol C Tables 4.2.6.8 and 6.1.1.4'
N N 0.0060 0.0030 'International Tables Vol C Tables 4.2.6.8 and 6.1.1.4'
O O 0.0110 0.0060 'International Tables Vol C Tables 4.2.6.8 and 6.1.1.4'

loop_
_geom_angle_atom_site_label_1
_geom_angle_atom_site_label_2
_geom_angle_atom_site_label_3
_geom_angle
_geom_angle_site_symmetry_1
_geom_angle_site_symmetry_3
_geom_angle_publ_flag
O003 Cu01 O003 180.0 . 3_666 ?
O004 Cu01 O003 90.90(9) 3_666 3_666 ?
O004 Cu01 O003 89.10(9) 3_666 . ?
O004 Cu01 O003 90.90(9) . . ?
O004 Cu01 O003 89.10(9) . 3_666 ?
O004 Cu01 O004 180.0 3_666 . ?
O005 Cu02 O005 180.0 . 3_766 ?
O005 Cu02 O007 88.01(10) 3_766 2_646 ?
O005 Cu02 O007 91.99(10) . 2_646 ?
O005 Cu02 O007 91.99(10) 3_766 4_675 ?
O005 Cu02 O007 88.01(10) . 4_675 ?
O007 Cu02 O007 180.00(8) 4_675 2_646 ?
C00F O003 Cu01 130.54(17) . . ?
Cu01 O004 H004 123.5(14) . . ?
C00Z O004 Cu01 126.6(4) . . ?
C00Z O004 H004 106.2(14) . . ?
C00F O005 Cu02 130.5(2) . . ?
C00L O007 Cu02 121.1(2) . 2_656 ?
C00B N008 C00D 126.5(3) . . ?
C00B N008 C00H 110.1(2) . . ?
C00D N008 C00H 123.3(2) . . ?
C00B N009 C00E 109.6(2) . . ?
C00B N009 C00J 126.8(3) . . ?
C00J N009 C00E 123.4(2) . . ?
N008 C00B N009 114.1(3) . . ?
N008 C00B H00B 122.9 . . ?
N009 C00B H00B 122.9 . . ?
C00O C00D N008 121.7(3) . . ?
C00O C00D C00T 119.9(2) . . ?
C00T C00D N008 118.4(3) . . ?
N009 C00E H00A 111.2 . . ?
N009 C00E H00C 111.2 . . ?
N009 C00E C00H 103.0(2) . . ?
H00A C00E H00C 109.1 . . ?
C00H C00E H00A 111.2 . . ?
C00H C00E H00C 111.2 . . ?
O003 C00F O005 126.4(2) . . ?
O003 C00F C00I 118.1(2) . . ?
O005 C00F C00I 115.6(3) . . ?
C00M C00G C00L 121.6(3) . . ?
C00M C00G C00Q 119.1(3) . . ?
C00Q C00G C00L 119.3(3) . . ?
N008 C00H C00E 103.1(2) . . ?
N008 C00H H00D 111.2 . . ?
N008 C00H H00E 111.2 . . ?
C00E C00H H00D 111.2 . . ?
C00E C00H H00E 111.2 . . ?
H00D C00H H00E 109.1 . . ?
C00K C00I C00F 121.4(3) . . ?
C00S C00I C00F 118.8(3) . . ?
C00S C00I C00K 119.8(2) . . ?
C00N C00J N009 118.8(3) . . ?
C00P C00J N009 121.5(2) . . ?
C00P C00J C00N 119.7(3) . . ?
C00I C00K H00K 120.0 . . ?
C00I C00K C00O 120.1(3) . . ?
C00O C00K H00K 120.0 . . ?
O007 C00L C00G 118.1(3) . . ?
O00A C00L O007 124.2(3) . . ?
O00A C00L C00G 117.7(2) . . ?
C00G C00M H00M 119.4 . . ?
C00G C00M C00N 121.2(3) . . ?
C00N C00M H00M 119.4 . . ?
C00J C00N C00M 119.5(3) . . ?
C00J C00N H00N 120.3 . . ?
C00M C00N H00N 120.3 . . ?
C00D C00O C00K 120.1(3) . . ?
C00D C00O H00O 120.0 . . ?
C00K C00O H00O 120.0 . . ?
C00J C00P H00P 119.9 . . ?
C00J C00P C00Q 120.2(3) . . ?
C00Q C00P H00P 119.9 . . ?
C00G C00Q H00Q 119.9 . . ?
C00P C00Q C00G 120.3(4) . . ?
C00P C00Q H00Q 119.9 . . ?
C00I C00S H00S 120.0 . . ?
C00I C00S C00T 120.1(3) . . ?
C00T C00S H00S 120.0 . . ?
C00D C00T C00S 120.0(3) . . ?
C00D C00T H00T 120.0 . . ?
C00S C00T H00T 120.0 . . ?
H00F C00X H00G 109.5 . . ?
H00F C00X H00H 109.5 . . ?
H00G C00X H00H 109.5 . . ?
C00Z C00X H00F 109.5 . . ?
C00Z C00X H00G 109.5 . . ?
C00Z C00X H00H 109.5 . . ?
O004 C00Z H00I 96.5 . . ?
O004 C00Z H00J 96.5 . . ?
O004 C00Z H00L 109.2 . . ?
O004 C00Z H00R 109.2 . . ?
O004 C00Z C4 111.9(8) . . ?
C00X C00Z O004 158.9(10) . . ?
C00X C00Z H00I 96.5 . . ?
C00X C00Z H00J 96.5 . . ?
H00I C00Z H00J 103.4 . . ?
H00L C00Z H00R 107.9 . . ?
C4 C00Z H00L 109.2 . . ?
C4 C00Z H00R 109.2 . . ?
F2 B1 F1 109.5 . . ?
F2 B1 F7 109.5 . . ?
F2 B1 F8 109.4 . . ?
F7 B1 F1 109.4 . . ?
F7 B1 F8 109.5 . . ?
F8 B1 F1 109.5 . . ?
F3 B3 F5 110.8(12) . . ?
F3 B3 F6 108.4(10) . . ?
F4 B3 F3 110.5(6) . . ?
F4 B3 F5 108.2(9) . . ?
F4 B3 F6 108.5(12) . . ?
F6 B3 F5 110.4(7) . . ?
C00Z C4 H4A 109.5 . . ?
C00Z C4 H4B 109.5 . . ?
C00Z C4 H4C 109.5 . . ?
H4A C4 H4B 109.5 . . ?
H4A C4 H4C 109.5 . . ?
H4B C4 H4C 109.5 . . ?

loop_
_geom_bond_atom_site_label_1
_geom_bond_atom_site_label_2
_geom_bond_distance
_geom_bond_site_symmetry_2
_geom_bond_publ_flag
Cu01 O003 1.9310(17) . ?
Cu01 O003 1.9311(17) 3_666 ?
Cu01 O004 1.929(2) 3_666 ?
Cu01 O004 1.929(2) . ?
Cu02 O005 1.9297(19) 3_766 ?
Cu02 O005 1.9296(19) . ?
Cu02 O007 1.970(2) 4_675 ?
Cu02 O007 1.970(2) 2_646 ?
O003 C00F 1.261(4) . ?
O004 H004 0.855(9) . ?
O004 C00Z 1.421(10) . ?
O005 C00F 1.267(4) . ?
O007 C00L 1.278(3) . ?
N008 C00B 1.310(3) . ?
N008 C00D 1.419(3) . ?
N008 C00H 1.464(4) . ?
N009 C00B 1.310(3) . ?
N009 C00E 1.475(4) . ?
N009 C00J 1.417(3) . ?
O00A C00L 1.254(5) . ?
C00B H00B 0.9300 . ?
C00D C00O 1.375(5) . ?
C00D C00T 1.377(4) . ?
C00E H00A 0.9700 . ?
C00E H00C 0.9700 . ?
C00E C00H 1.536(3) . ?
C00F C00I 1.501(3) . ?
C00G C00L 1.496(4) . ?
C00G C00M 1.357(6) . ?
C00G C00Q 1.392(4) . ?
C00H H00D 0.9700 . ?
C00H H00E 0.9700 . ?
C00I C00K 1.381(4) . ?
C00I C00S 1.372(5) . ?
C00J C00N 1.382(4) . ?
C00J C00P 1.377(5) . ?
C00K H00K 0.9300 . ?
C00K C00O 1.390(4) . ?
C00M H00M 0.9300 . ?
C00M C00N 1.395(4) . ?
C00N H00N 0.9300 . ?
C00O H00O 0.9300 . ?
C00P H00P 0.9300 . ?
C00P C00Q 1.385(4) . ?
C00Q H00Q 0.9300 . ?
C00S H00S 0.9300 . ?
C00S C00T 1.395(4) . ?
C00T H00T 0.9300 . ?
C00X H00F 0.9600 . ?
C00X H00G 0.9600 . ?
C00X H00H 0.9600 . ?
C00X C00Z 1.283(11) . ?
C00Z H00I 0.9700 . ?
C00Z H00J 0.9700 . ?
C00Z H00L 0.9700 . ?
C00Z H00R 0.9700 . ?
C00Z C4 1.510(17) . ?
F3 B3 1.390(14) . ?
F4 B3 1.379(17) . ?
F5 B3 1.399(10) . ?
F6 B3 1.392(11) . ?
B1 F1 1.4034 . ?
B1 F2 1.4019 . ?
B1 F7 1.4021 . ?
B1 F8 1.4026 . ?
C4 H4A 0.9600 . ?
C4 H4B 0.9600 . ?
C4 H4C 0.9600 . ?

loop_
_geom_torsion_atom_site_label_1
_geom_torsion_atom_site_label_2
_geom_torsion_atom_site_label_3
_geom_torsion_atom_site_label_4
_geom_torsion
_geom_torsion_site_symmetry_1
_geom_torsion_site_symmetry_2
_geom_torsion_site_symmetry_3
_geom_torsion_site_symmetry_4
_geom_torsion_publ_flag
Cu01 O003 C00F O005 -3.6(5) . . . . ?
Cu01 O003 C00F C00I 175.48(19) . . . . ?
Cu01 O004 C00Z C00X -34(3) . . . . ?
Cu01 O004 C00Z C4 69.3(9) . . . . ?
Cu02 O005 C00F O003 29.2(4) . . . . ?
Cu02 O005 C00F C00I -149.9(2) . . . . ?
Cu02 O007 C00L O00A 23.1(4) 2_656 . . . ?
Cu02 O007 C00L C00G -154.5(2) 2_656 . . . ?
O003 C00F C00I C00K 8.7(4) . . . . ?
O003 C00F C00I C00S -169.1(3) . . . . ?
O005 C00F C00I C00K -172.1(3) . . . . ?
O005 C00F C00I C00S 10.1(4) . . . . ?
N008 C00D C00O C00K -178.8(3) . . . . ?
N008 C00D C00T C00S 177.4(4) . . . . ?
N009 C00E C00H N008 -2.5(3) . . . . ?
N009 C00J C00N C00M -177.0(3) . . . . ?
N009 C00J C00P C00Q 175.9(3) . . . . ?
C00B N008 C00D C00O -29.7(5) . . . . ?
C00B N008 C00D C00T 152.1(4) . . . . ?
C00B N008 C00H C00E 2.0(3) . . . . ?
C00B N009 C00E C00H 2.3(3) . . . . ?
C00B N009 C00J C00N -172.1(3) . . . . ?
C00B N009 C00J C00P 9.5(5) . . . . ?
C00D N008 C00B N009 177.1(3) . . . . ?
C00D N008 C00H C00E -175.8(3) . . . . ?
C00E N009 C00B N008 -1.2(4) . . . . ?
C00E N009 C00J C00N 13.3(4) . . . . ?
C00E N009 C00J C00P -165.0(3) . . . . ?
C00F C00I C00K C00O -179.5(3) . . . . ?
C00F C00I C00S C00T 178.1(4) . . . . ?
C00G C00M C00N C00J 1.8(6) . . . . ?
C00H N008 C00B N009 -0.6(4) . . . . ?
C00H N008 C00D C00O 147.7(3) . . . . ?
C00H N008 C00D C00T -30.6(5) . . . . ?
C00I C00K C00O C00D 1.9(5) . . . . ?
C00I C00S C00T C00D 1.0(7) . . . . ?
C00J N009 C00B N008 -176.4(3) . . . . ?
C00J N009 C00E C00H 177.7(3) . . . . ?
C00J C00P C00Q C00G 0.4(6) . . . . ?
C00K C00I C00S C00T 0.2(6) . . . . ?
C00L C00G C00M C00N 172.7(3) . . . . ?
C00L C00G C00Q C00P -173.8(4) . . . . ?
C00M C00G C00L O007 4.1(5) . . . . ?
C00M C00G C00L O00A -173.8(3) . . . . ?
C00M C00G C00Q C00P 2.7(6) . . . . ?
C00N C00J C00P C00Q -2.5(6) . . . . ?
C00O C00D C00T C00S -0.9(6) . . . . ?
C00P C00J C00N C00M 1.4(6) . . . . ?
C00Q C00G C00L O007 -179.5(3) . . . . ?
C00Q C00G C00L O00A 2.7(5) . . . . ?
C00Q C00G C00M C00N -3.8(6) . . . . ?
C00S C00I C00K C00O -1.7(5) . . . . ?
C00T C00D C00O C00K -0.6(5) . . . . ?

loop_
_twin_individual_id
_twin_individual_mass_fraction_refined
1 0.9893(6)
2 0.0107(6)
